data_4513434
loop_
_publ_author_name
'Chen, Yuan'
'Li, Ziyin'
'Liu, Qing'
'Shen, Yangcan'
'Wu, Xiuzhen'
'Xu, Dandan'
'Ma, Xiuling'
'Wang, Lihua'
'Chen, Qian-Huo'
'Zhang, Zhangjing'
'Xiang, Shengchang'

_publ_section_title
;
 Microporous Metal--Organic Framework with Lantern-like Dodecanuclear
 Metal Coordination Cages as Nodes for Selective Adsorption of
 C2/C1Mixtures and Sensing of Nitrobenzene
;
_journal_issue 8
_journal_name_full 'Crystal Growth &amp; Design'
_journal_page_first 3847
_journal_paper_doi 10.1021/acs.cgd.5b00473
_journal_volume 15
_journal_year 2015
_chemical_formula_moiety '0.13(C352 H208 Cd48 N96 O168)'
_chemical_formula_sum 'C44 H26 Cd6 N12 O21'
_chemical_formula_weight 1733.17
_chemical_name_systematic
;
 ?
;
_space_group_crystal_system orthorhombic
_space_group_IT_number 66
_space_group_name_Hall '-C 2 2c'
_space_group_name_H-M_alt 'C c c m'
_symmetry_space_group_name_Hall '-C 2 2c'
_symmetry_space_group_name_H-M 'C c c m'
_atom_sites_solution_hydrogens geom
_audit_creation_date 2015-04-02
_audit_creation_method
;
Olex2 1.2
(compiled 2014.05.21 svn.r2940 for OlexSys, GUI svn.r4846)
;
_cell_angle_alpha 90
_cell_angle_beta 90
_cell_angle_gamma 90
_cell_formula_units_Z 8
_cell_length_a 20.7471(5)
_cell_length_b 26.2764(6)
_cell_length_c 36.8943(5)
_cell_measurement_temperature 99.99(10)
_cell_volume 20113.3(7)
_computing_molecular_graphics 'Olex2 (Dolomanov et al., 2009)'
_computing_publication_material 'Olex2 (Dolomanov et al., 2009)'
_computing_structure_refinement 'ShelXL (Sheldrick, 2008)'
_diffrn_ambient_temperature 99.99(10)
_diffrn_measured_fraction_theta_full 0.987
_diffrn_measured_fraction_theta_max 1.000
_diffrn_measurement_device_type 'SuperNova, Dual, Cu at zero, Atlas'
_diffrn_radiation_type CuK\a
_diffrn_radiation_wavelength 1.54184
_diffrn_reflns_av_R_equivalents 0.0630
_diffrn_reflns_av_unetI/netI 0.0571
_diffrn_reflns_laue_measured_fraction_full 0.987
_diffrn_reflns_laue_measured_fraction_max 1.000
_diffrn_reflns_limit_h_max 25
_diffrn_reflns_limit_h_min -17
_diffrn_reflns_limit_k_max 26
_diffrn_reflns_limit_k_min -32
_diffrn_reflns_limit_l_max 39
_diffrn_reflns_limit_l_min -45
_diffrn_reflns_number 31831
_diffrn_reflns_point_group_measured_fraction_full 0.987
_diffrn_reflns_point_group_measured_fraction_max 1.000
_diffrn_reflns_theta_full 67.684
_diffrn_reflns_theta_max 67.076
_diffrn_reflns_theta_min 2.966
_exptl_absorpt_coefficient_mu 10.398
_exptl_absorpt_correction_T_max 1.00000
_exptl_absorpt_correction_T_min 0.45325
_exptl_absorpt_correction_type multi-scan
_exptl_absorpt_process_details
'CrysAlisPro, Agilent Technologies, Version 1.171.37.31 (release 14-01-2014 CrysAlis171 .NET) (compiled Jan 14 2014,18:38:05) Empirical absorption correction using spherical harmonics, implemented in SCALE3 ABSPACK scaling algorithm.'
_exptl_crystal_colour colourless
_exptl_crystal_colour_primary colourless
_exptl_crystal_density_diffrn 1.145
_exptl_crystal_description plate
_exptl_crystal_F_000 6640
_exptl_crystal_size_max 0.19
_exptl_crystal_size_mid 0.18
_exptl_crystal_size_min 0.07
_refine_diff_density_max 1.324
_refine_diff_density_min -1.147
_refine_diff_density_rms 0.131
_refine_ls_extinction_method none
_refine_ls_goodness_of_fit_ref 1.058
_refine_ls_hydrogen_treatment constr
_refine_ls_matrix_type full
_refine_ls_number_parameters 387
_refine_ls_number_reflns 9143
_refine_ls_number_restraints 301
_refine_ls_restrained_S_all 1.098
_refine_ls_R_factor_all 0.0705
_refine_ls_R_factor_gt 0.0599
_refine_ls_shift/su_max 0.000
_refine_ls_shift/su_mean 0.000
_refine_ls_structure_factor_coef Fsqd
_refine_ls_weighting_details
;
 w=1/[\s^2^(Fo^2^)+(0.0947P)^2^+51.6816P]
 where P=(Fo^2^+2Fc^2^)/3
;
_refine_ls_weighting_scheme calc
_refine_ls_wR_factor_gt 0.1646
_refine_ls_wR_factor_ref 0.1725
_reflns_Friedel_coverage 0.000
_reflns_number_gt 7291
_reflns_number_total 9143
_reflns_threshold_expression 'I > 2\s(I)'
_cod_data_source_file cg5b00473_si_002.cif
_cod_data_source_block FJU-12
_cod_depositor_comments 'Adding full bibliography for 4513434.cif.'
_cod_database_code 4513434
_shelxl_version_number 2013-2
_shelx_space_group_comment
;
The symmetry employed for this shelxl refinement is uniquely defined
by the following loop, which should always be used as a source of
symmetry information in preference to the above space-group names.
They are only intended as comments.
;
_olex2_refinement_description
;
1. Fixed Uiso
 At 1.2 times of:
  All C(H) groups
2. Restrained distances
 Cd4-O11
 2.3 with sigma of 0.02
3. Rigid bond restraints
 O11
 with sigma for 1-2 distances of 0.01 and sigma for 1-3 distances of 0.01
 O11
 with sigma for 1-2 distances of 0.01 and sigma for 1-3 distances of 0.01
4. Uiso/Uaniso restraints and constraints
O6 \\sim C16 \\sim O7 \\sim C17 \\sim C18 \\sim C18 \\sim C17 \\sim C19 \\sim
C19 \\sim C16 \\sim O7 \\sim O6: within 1.7A with sigma of 0.04 and sigma for
terminal atoms of 0.08
O11: within 1.7A with sigma of 0.04 and sigma for terminal atoms of 0.08
O11: within 1.7A with sigma of 0.04 and sigma for terminal atoms of 0.08
O11: within 1.7A with sigma of 0.01 and sigma for terminal atoms of 0.02
All non-hydrogen atoms restrained to be isotropic: with sigma of 0.01 and sigma
for terminal atoms of 0.02
5. Others
 Sof(O12)=0.5*(1-FVAR(2))
 Sof(O11)=0.5*FVAR(2)
6.a Aromatic/amide H refined with riding coordinates:
 C1(H1), C7(H7), C2(H2), C3(H3), C11(H11), C10(H10), C23(H23), C22(H22),
 C18(H18), C15(H15), C14(H14), C4(H4), C19(H19)
;
_olex2_submission_special_instructions 'No special instructions were received'

loop_
_space_group_symop_operation_xyz
'x, y, z'
'-x, -y, z'
'x, -y, -z+1/2'
'-x, y, -z+1/2'
'x+1/2, y+1/2, z'
'-x+1/2, -y+1/2, z'
'x+1/2, -y+1/2, -z+1/2'
'-x+1/2, y+1/2, -z+1/2'
'-x, -y, -z'
'x, y, -z'
'-x, y, z-1/2'
'x, -y, z-1/2'
'-x+1/2, -y+1/2, -z'
'x+1/2, y+1/2, -z'
'-x+1/2, y+1/2, z-1/2'
'x+1/2, -y+1/2, z-1/2'

loop_
_atom_site_label
_atom_site_type_symbol
_atom_site_fract_x
_atom_site_fract_y
_atom_site_fract_z
_atom_site_U_iso_or_equiv
_atom_site_adp_type
_atom_site_occupancy
_atom_site_site_symmetry_order
_atom_site_calc_flag
_atom_site_refinement_flags_posn
_atom_site_refinement_flags_adp
_atom_site_refinement_flags_occupancy
_atom_site_disorder_assembly
_atom_site_disorder_group
Cd1 Cd 0.23151(2) 0.0000 0.2500 0.03343(16) Uani 1 2 d S T P . .
Cd2 Cd 0.20251(2) -0.06060(2) 0.15125(2) 0.04334(15) Uani 1 1 d . . . . .
Cd3 Cd 0.07923(3) 0.16344(2) 0.15047(2) 0.04656(16) Uani 1 1 d . . . . .
Cd4 Cd 0.0000 0.19112(4) 0.2500 0.0621(3) Uani 1 2 d DS T P . .
O9 O 0.0983(2) 0.19102(17) 0.21926(12) 0.0421(10) Uani 1 1 d . . . . .
O2 O 0.2320(2) -0.07850(19) 0.22088(13) 0.0469(11) Uani 1 1 d . . . . .
N3 N 0.1268(3) 0.0931(2) 0.16990(14) 0.0451(13) Uani 1 1 d . . . . .
O3 O 0.2736(3) -0.1178(2) 0.17334(14) 0.0640(15) Uani 1 1 d . . . . .
N6 N -0.1178(3) 0.1121(2) 0.16830(15) 0.0485(14) Uani 1 1 d . . . . .
N2 N 0.1619(2) 0.0124(2) 0.17202(13) 0.0414(12) Uani 1 1 d . . . . .
O1 O 0.33274(19) 0.0120(2) 0.22122(14) 0.0545(13) Uani 1 1 d . . . . .
C1 C 0.1336(3) 0.0475(3) 0.15242(16) 0.0443(15) Uani 1 1 d . . . . .
H1 H 0.1193 0.0419 0.1288 0.053 Uiso 1 1 calc R . . . .
O5 O 0.1468(3) -0.0389(2) 0.09520(13) 0.0613(14) Uani 1 1 d . . . . .
N1 N 0.1751(2) 0.0358(2) 0.20461(13) 0.0375(11) Uani 1 1 d . . . . .
C21 C 0.1534(4) 0.2697(3) 0.22715(19) 0.0481(16) Uani 1 1 d . . . . .
N4 N -0.0211(3) 0.1476(2) 0.16853(17) 0.0515(14) Uani 1 1 d . . . . .
O10 O 0.3028(3) -0.0088(3) 0.14749(18) 0.082(2) Uani 1 1 d . . . . .
C5 C 0.3586(5) 0.0000 0.2500 0.053(2) Uani 1 2 d S T P . .
C6 C 0.4331(4) 0.0000 0.2500 0.046(2) Uani 1 2 d S T P . .
C7 C 0.4665(3) -0.0001(4) 0.2173(2) 0.0603(19) Uani 1 1 d . . . . .
H7 H 0.4440 -0.0004 0.1955 0.072 Uiso 1 1 calc R . . . .
C2 C 0.1534(3) 0.0826(3) 0.20202(16) 0.0410(14) Uani 1 1 d . . . . .
H2 H 0.1563 0.1062 0.2207 0.049 Uiso 1 1 calc R . . . .
O6 O 0.0523(3) 0.1180(2) 0.09473(13) 0.0647(15) Uani 1 1 d . . . . .
O8 O 0.1310(4) 0.2317(2) 0.17065(15) 0.082(2) Uani 1 1 d . . . . .
C3 C -0.0637(4) 0.1204(3) 0.1506(2) 0.0552(19) Uani 1 1 d . . . . .
H3 H -0.0563 0.1081 0.1273 0.066 Uiso 1 1 calc R . . . .
O4 O 0.2292(3) -0.0902(3) 0.09441(15) 0.0776(18) Uani 1 1 d . . . . .
C12 C 0.1869(4) -0.0649(3) 0.07837(18) 0.0544(18) Uani 1 1 d . . . . .
O7 O 0.0952(6) 0.1895(4) 0.0948(2) 0.144(4) Uani 1 1 d . . . . .
C13 C 0.1836(4) -0.0679(3) 0.03800(19) 0.0549(18) Uani 1 1 d . . . . .
C20 C 0.1261(4) 0.2285(3) 0.2046(2) 0.0566(19) Uani 1 1 d . . . . .
N5 N -0.0497(3) 0.1585(3) 0.20097(17) 0.0576(16) Uani 1 1 d . . . . .
C11 C 0.3002(4) -0.1475(3) 0.2674(2) 0.060(2) Uani 1 1 d . . . . .
H11 H 0.2852 -0.1178 0.2783 0.072 Uiso 1 1 calc R . . . .
C10 C 0.3159(4) -0.1969(3) 0.2150(2) 0.0566(19) Uani 1 1 d . . . . .
H10 H 0.3133 -0.2008 0.1900 0.068 Uiso 1 1 calc R . . . .
C23 C 0.1728(5) 0.3148(3) 0.2115(2) 0.063(2) Uani 1 1 d . . . . .
H23 H 0.1676 0.3198 0.1867 0.076 Uiso 1 1 calc R . . . .
C22 C 0.1590(4) 0.2640(3) 0.2640(2) 0.0558(19) Uani 1 1 d . . . . .
H22 H 0.1459 0.2339 0.2750 0.067 Uiso 1 1 calc R . . . .
C9 C 0.2951(3) -0.1531(3) 0.23056(17) 0.0421(15) Uani 1 1 d . . . . .
C18 C 0.0476(4) 0.1119(3) 0.01889(19) 0.0577(18) Uani 1 1 d . . . . .
H18 H 0.0288 0.0850 0.0314 0.069 Uiso 1 1 calc R . . . .
C15 C 0.1343(4) -0.0417(3) 0.0188(2) 0.066(2) Uani 1 1 d . . . . .
H15 H 0.1021 -0.0245 0.0315 0.079 Uiso 1 1 calc R . . . .
C14 C 0.2274(4) -0.0962(4) 0.0193(2) 0.072(2) Uani 1 1 d . . . . .
H14 H 0.2575 -0.1157 0.0318 0.086 Uiso 1 1 calc R . . . .
C17 C 0.0751(6) 0.1514(5) 0.0376(3) 0.090(3) Uani 1 1 d . . . . .
C8 C 0.2660(3) -0.1135(3) 0.20682(18) 0.0435(15) Uani 1 1 d . . . . .
C4 C -0.1063(4) 0.1373(3) 0.1997(2) 0.0566(19) Uani 1 1 d . . . . .
H4 H -0.1360 0.1392 0.2185 0.068 Uiso 1 1 calc R . . . .
C16 C 0.0776(5) 0.1510(4) 0.0787(2) 0.078(3) Uani 1 1 d . . . . .
C19 C 0.1096(9) 0.1872(7) 0.0200(5) 0.160(6) Uani 1 1 d . . . . .
H19 H 0.1330 0.2114 0.0329 0.192 Uiso 1 1 calc R . . . .
O11 O 0.0000 0.2762(6) 0.2500 0.105(11) Uani 0.53(4) 2 d DS TU P A 1
O12 O -0.0080(9) 0.2807(7) 0.2191(4) 0.039(6) Uani 0.235(18) 1 d . . . A 2

loop_
_atom_site_aniso_label
_atom_site_aniso_U_11
_atom_site_aniso_U_22
_atom_site_aniso_U_33
_atom_site_aniso_U_23
_atom_site_aniso_U_13
_atom_site_aniso_U_12
Cd1 0.0219(2) 0.0580(4) 0.0204(3) 0.0048(2) 0.000 0.000
Cd2 0.0544(3) 0.0577(3) 0.0180(2) 0.00541(17) 0.00351(15) 0.0127(2)
Cd3 0.0704(3) 0.0493(3) 0.0200(2) 0.00121(17) -0.00849(17) -0.0034(2)
Cd4 0.0618(4) 0.1062(7) 0.0182(3) 0.000 -0.0036(2) 0.000
O9 0.052(2) 0.039(2) 0.036(2) 0.0037(18) 0.0033(18) -0.005(2)
O2 0.046(2) 0.054(3) 0.041(2) 0.003(2) 0.0080(18) 0.011(2)
N3 0.053(3) 0.051(3) 0.031(3) -0.006(2) -0.010(2) 0.009(3)
O3 0.071(3) 0.086(4) 0.036(2) 0.004(2) 0.007(2) 0.045(3)
N6 0.056(3) 0.054(3) 0.036(3) -0.012(2) 0.007(2) 0.004(3)
N2 0.039(2) 0.062(3) 0.024(2) 0.000(2) -0.0035(19) 0.017(2)
O1 0.0238(19) 0.086(4) 0.054(3) 0.002(3) 0.0039(18) -0.002(2)
C1 0.048(3) 0.061(4) 0.023(3) 0.000(3) -0.010(2) 0.008(3)
O5 0.089(4) 0.071(3) 0.024(2) 0.000(2) 0.004(2) 0.019(3)
N1 0.036(2) 0.052(3) 0.024(2) -0.003(2) -0.0112(18) 0.006(2)
C21 0.060(4) 0.043(4) 0.041(3) 0.010(3) -0.004(3) -0.013(3)
N4 0.057(3) 0.053(3) 0.045(3) -0.013(3) 0.006(2) -0.004(3)
O10 0.062(3) 0.121(6) 0.063(4) 0.005(4) 0.011(3) -0.017(4)
C5 0.036(4) 0.074(6) 0.047(5) 0.001(4) 0.000 0.000
C6 0.033(4) 0.053(5) 0.053(5) -0.001(4) 0.000 0.000
C7 0.033(3) 0.097(5) 0.051(4) 0.001(4) 0.000(3) -0.001(3)
C2 0.049(3) 0.051(4) 0.023(3) -0.001(2) -0.010(2) 0.005(3)
O6 0.086(4) 0.083(4) 0.025(2) 0.010(2) -0.003(2) 0.006(3)
O8 0.131(5) 0.075(4) 0.038(3) -0.002(3) 0.001(3) -0.046(4)
C3 0.063(4) 0.059(4) 0.043(4) -0.024(3) 0.003(3) 0.009(3)
O4 0.094(4) 0.107(5) 0.032(3) 0.002(3) -0.001(3) 0.023(4)
C12 0.073(4) 0.063(4) 0.027(3) 0.008(3) 0.010(3) 0.013(4)
O7 0.226(8) 0.149(7) 0.057(4) 0.014(4) -0.009(5) -0.096(6)
C13 0.079(4) 0.054(4) 0.031(3) 0.001(3) 0.006(3) 0.016(4)
C20 0.072(4) 0.059(4) 0.038(3) -0.002(3) 0.003(3) -0.018(4)
N5 0.064(4) 0.066(4) 0.043(3) -0.026(3) 0.003(3) -0.002(3)
C11 0.080(5) 0.062(5) 0.039(4) -0.004(3) 0.003(3) 0.026(4)
C10 0.069(4) 0.065(5) 0.036(3) -0.011(3) -0.013(3) 0.021(4)
C23 0.099(5) 0.062(5) 0.028(3) -0.005(3) 0.001(3) -0.024(4)
C22 0.066(4) 0.062(4) 0.040(3) 0.009(3) -0.010(3) -0.029(4)
C9 0.043(3) 0.052(4) 0.031(3) -0.006(3) 0.006(2) 0.021(3)
C18 0.067(4) 0.076(5) 0.029(3) 0.000(3) -0.004(3) -0.013(4)
C15 0.079(5) 0.083(5) 0.036(4) 0.002(4) 0.009(3) 0.018(4)
C14 0.087(5) 0.090(6) 0.039(4) 0.012(4) -0.003(4) 0.029(5)
C17 0.114(6) 0.114(7) 0.041(4) 0.005(4) 0.001(4) -0.044(5)
C8 0.031(3) 0.058(4) 0.041(3) 0.001(3) 0.006(2) 0.008(3)
C4 0.058(4) 0.063(5) 0.048(4) -0.022(3) 0.004(3) -0.011(4)
C16 0.100(6) 0.103(6) 0.032(4) -0.011(4) -0.011(4) -0.034(5)
C19 0.196(10) 0.167(9) 0.116(9) -0.009(7) 0.000(8) -0.068(8)
O11 0.068(11) 0.115(15) 0.13(2) 0.000 0.025(11) 0.000
O12 0.060(10) 0.045(11) 0.014(9) 0.017(7) -0.013(6) -0.018(8)

loop_
_atom_type_symbol
_atom_type_description
_atom_type_scat_dispersion_real
_atom_type_scat_dispersion_imag
_atom_type_scat_source
C C 0.0181 0.0091 'International Tables Vol C Tables 4.2.6.8 and 6.1.1.4'
H H 0.0000 0.0000 'International Tables Vol C Tables 4.2.6.8 and 6.1.1.4'
Cd Cd 0.1185 4.6533 'International Tables Vol C Tables 4.2.6.8 and 6.1.1.4'
N N 0.0311 0.0180 'International Tables Vol C Tables 4.2.6.8 and 6.1.1.4'
O O 0.0492 0.0322 'International Tables Vol C Tables 4.2.6.8 and 6.1.1.4'

loop_
_geom_angle_atom_site_label_1
_geom_angle_atom_site_label_2
_geom_angle_atom_site_label_3
_geom_angle
_geom_angle_site_symmetry_1
_geom_angle_site_symmetry_3
O2 Cd1 O2 179.5(2) . 3
O2 Cd1 O1 84.70(18) 3 3
O2 Cd1 O1 84.69(18) . .
O2 Cd1 O1 94.84(18) . 3
O2 Cd1 O1 94.85(18) 3 .
O2 Cd1 C5 89.74(11) 3 .
O2 Cd1 C5 89.74(11) . .
O1 Cd1 O1 55.6(2) 3 .
O1 Cd1 C5 27.81(12) . .
O1 Cd1 C5 27.81(12) 3 .
N1 Cd1 O2 91.71(18) 3 3
N1 Cd1 O2 88.56(18) 3 .
N1 Cd1 O2 91.71(18) . .
N1 Cd1 O2 88.56(18) . 3
N1 Cd1 O1 94.09(18) . .
N1 Cd1 O1 94.10(18) 3 3
N1 Cd1 O1 148.07(19) . 3
N1 Cd1 O1 148.07(19) 3 .
N1 Cd1 N1 117.3(3) 3 .
N1 Cd1 C5 121.34(13) . .
N1 Cd1 C5 121.34(13) 3 .
O3 Cd2 N6 90.5(2) . 2
O3 Cd2 O5 140.51(18) . .
O3 Cd2 O10 80.7(3) . .
O3 Cd2 O4 87.0(2) . .
O3 Cd2 C12 114.1(2) . .
N6 Cd2 O5 90.4(2) 2 .
N6 Cd2 O10 166.6(2) 2 .
N6 Cd2 C12 98.9(2) 2 .
N2 Cd2 O3 134.01(19) . .
N2 Cd2 N6 97.1(2) . 2
N2 Cd2 O5 84.94(17) . .
N2 Cd2 O10 82.2(2) . .
N2 Cd2 O4 133.9(2) . .
N2 Cd2 C12 109.4(2) . .
O5 Cd2 O10 102.8(2) . .
O5 Cd2 C12 27.3(2) . .
O10 Cd2 C12 93.9(2) . .
O4 Cd2 N6 103.5(2) . 2
O4 Cd2 O5 54.6(2) . .
O4 Cd2 O10 86.2(2) . .
O4 Cd2 C12 27.3(2) . .
N3 Cd3 N4 99.4(2) . .
N3 Cd3 O6 88.04(19) . .
N3 Cd3 O8 110.5(3) . .
N3 Cd3 C16 103.0(3) . .
N4 Cd3 O6 86.9(2) . .
N4 Cd3 C16 105.2(3) . .
O6 Cd3 C16 26.1(2) . .
O8 Cd3 N4 120.2(3) . .
O8 Cd3 O6 142.0(2) . .
O8 Cd3 C16 116.0(3) . .
O7 Cd3 N3 119.8(4) . .
O7 Cd3 N4 118.7(4) . .
O7 Cd3 O6 53.0(3) . .
O7 Cd3 O8 89.4(3) . .
O7 Cd3 C16 27.1(3) . .
O9 Cd4 O9 179.9(2) . 4
O9 Cd4 O12 81.1(5) . .
O9 Cd4 O12 99.0(5) 4 .
O9 Cd4 O12 99.0(5) . 4
O9 Cd4 O12 81.1(5) 4 4
N5 Cd4 O9 90.5(2) . .
N5 Cd4 O9 90.6(2) 4 4
N5 Cd4 O9 89.4(2) 4 .
N5 Cd4 O9 89.4(2) . 4
N5 Cd4 N5 135.3(4) 4 .
N5 Cd4 O12 87.9(4) 4 4
N5 Cd4 O12 87.9(4) . .
N5 Cd4 O12 136.0(4) 4 .
N5 Cd4 O12 136.0(4) . 4
O11 Cd4 O9 90.06(11) . .
O11 Cd4 O9 90.07(11) . 4
O11 Cd4 N5 112.35(19) . 4
O11 Cd4 N5 112.35(19) . .
O12 Cd4 O12 52.1(8) . 4
C20 O9 Cd4 127.3(5) . .
C8 O2 Cd1 146.4(4) . .
C1 N3 Cd3 128.6(4) . .
C2 N3 Cd3 130.0(5) . .
C2 N3 C1 101.3(5) . .
C8 O3 Cd2 102.4(4) . .
C3 N6 Cd2 127.7(5) . 2
C3 N6 C4 101.1(6) . .
C4 N6 Cd2 130.9(5) . 2
C1 N2 Cd2 125.8(4) . .
C1 N2 N1 104.8(5) . .
N1 N2 Cd2 127.5(4) . .
C5 O1 Cd1 88.0(5) . .
N2 C1 N3 113.7(5) . .
C12 O5 Cd2 88.8(4) . .
N2 N1 Cd1 124.4(4) . .
C2 N1 Cd1 128.7(4) . .
C2 N1 N2 106.7(5) . .
C23 C21 C20 120.3(6) . .
C22 C21 C20 120.7(6) . .
C22 C21 C23 119.0(7) . .
C3 N4 Cd3 125.4(5) . .
C3 N4 N5 105.3(6) . .
N5 N4 Cd3 129.0(5) . .
O1 C5 Cd1 64.2(5) . .
O1 C5 Cd1 64.2(5) 3 .
O1 C5 O1 128.4(9) 3 .
O1 C5 C6 115.8(5) 3 .
O1 C5 C6 115.8(5) . .
C6 C5 Cd1 180.0 . .
C7 C6 C5 119.8(4) . .
C7 C6 C5 119.8(4) 3 .
C7 C6 C7 120.3(9) . 3
C6 C7 C7 119.9(4) . 2_655
N1 C2 N3 113.6(6) . .
C16 O6 Cd3 87.8(5) . .
C20 O8 Cd3 103.9(5) . .
N4 C3 N6 114.3(6) . .
C12 O4 Cd2 94.8(5) . .
O5 C12 Cd2 64.0(4) . .
O5 C12 O4 121.7(7) . .
O5 C12 C13 119.8(7) . .
O4 C12 Cd2 57.9(4) . .
O4 C12 C13 118.5(7) . .
C13 C12 Cd2 175.7(6) . .
C16 O7 Cd3 98.7(7) . .
C15 C13 C12 120.2(7) . .
C14 C13 C12 120.3(7) . .
C14 C13 C15 119.5(7) . .
O9 C20 C21 120.4(6) . .
O8 C20 O9 121.0(7) . .
O8 C20 C21 118.6(7) . .
N4 N5 Cd4 125.8(5) . .
C4 N5 Cd4 127.3(5) . .
C4 N5 N4 105.6(6) . .
C9 C11 C23 120.9(7) . 8_545
C9 C10 C22 120.6(7) . 8_545
C21 C23 C11 119.9(7) . 8
C21 C22 C10 120.3(7) . 8
C11 C9 C8 122.6(6) . .
C10 C9 C11 119.2(7) . .
C10 C9 C8 118.2(6) . .
C17 C18 C18 120.3(5) . 10
C15 C15 C13 119.8(4) 10 .
C13 C14 C14 120.5(5) . 10
C18 C17 C16 120.8(9) . .
C19 C17 C18 120.4(11) . .
C19 C17 C16 117.9(11) . .
O2 C8 C9 119.4(6) . .
O3 C8 O2 122.6(6) . .
O3 C8 C9 117.9(6) . .
N5 C4 N6 113.7(7) . .
O6 C16 Cd3 66.2(5) . .
O6 C16 O7 119.9(9) . .
O6 C16 C17 119.6(8) . .
O7 C16 Cd3 54.3(5) . .
O7 C16 C17 119.1(10) . .
C17 C16 Cd3 172.4(9) . .
C17 C19 C19 118.7(9) . 10

loop_
_geom_bond_atom_site_label_1
_geom_bond_atom_site_label_2
_geom_bond_distance
_geom_bond_site_symmetry_2
Cd1 O2 2.326(5) .
Cd1 O2 2.326(5) 3
Cd1 O1 2.375(4) .
Cd1 O1 2.375(4) 3
Cd1 N1 2.249(5) 3
Cd1 N1 2.249(5) .
Cd1 C5 2.636(10) .
Cd2 O3 2.257(5) .
Cd2 N6 2.305(6) 2
Cd2 N2 2.230(5) .
Cd2 O5 2.436(5) .
Cd2 O10 2.491(6) .
Cd2 O4 2.304(6) .
Cd2 C12 2.711(7) .
Cd3 N3 2.216(6) .
Cd3 N4 2.225(6) .
Cd3 O6 2.443(5) .
Cd3 O8 2.219(6) .
Cd3 O7 2.192(8) .
Cd3 C16 2.669(8) .
Cd4 O9 2.334(4) 4
Cd4 O9 2.334(5) .
Cd4 N5 2.252(6) .
Cd4 N5 2.252(6) 4
Cd4 O11 2.236(16) .
Cd4 O12 2.619(17) 4
Cd4 O12 2.619(17) .
O9 C20 1.262(9) .
O2 C8 1.270(8) .
N3 C1 1.367(9) .
N3 C2 1.336(8) .
O3 C8 1.250(9) .
N6 Cd2 2.305(6) 2
N6 C3 1.317(10) .
N6 C4 1.354(9) .
N2 C1 1.312(8) .
N2 N1 1.379(7) .
O1 C5 1.231(7) .
O5 C12 1.242(9) .
N1 C2 1.312(9) .
C21 C20 1.478(10) .
C21 C23 1.379(10) .
C21 C22 1.373(10) .
N4 C3 1.316(10) .
N4 N5 1.367(9) .
C5 O1 1.231(7) 3
C5 C6 1.547(13) .
C6 C7 1.389(9) .
C6 C7 1.389(9) 3
C7 C7 1.392(13) 2_655
O6 C16 1.173(11) .
O8 C20 1.260(10) .
O4 C12 1.249(10) .
C12 C13 1.493(10) .
O7 C16 1.229(13) .
C13 C15 1.423(11) .
C13 C14 1.362(11) .
N5 C4 1.300(10) .
C11 C23 1.380(11) 8_545
C11 C9 1.372(10) .
C10 C22 1.387(11) 8_545
C10 C9 1.357(10) .
C23 C11 1.380(11) 8
C22 C10 1.387(11) 8
C9 C8 1.489(9) .
C18 C18 1.394(14) 10
C18 C17 1.371(13) .
C15 C15 1.389(16) 10
C14 C14 1.422(16) 10
C17 C16 1.516(12) .
C17 C19 1.348(18) .
C19 C19 1.48(4) 10
